data_7122475
loop_
_publ_author_name
'Havrylyuk, Dmytro'
'Deshpande, Megha'
'Parkin, Sean'
'Glazer, Edith C.'

_publ_section_title
;
 Ru(ii) complexes with diazine ligands: electronic modulation of the
 coordinating group is key to the design of &quot;dual action&quot;
 photoactivated agents.
;
_journal_issue 88
_journal_name_full 'Chemical communications (Cambridge, England)'
_journal_page_first 12487
_journal_page_last 12490
_journal_paper_doi 10.1039/c8cc05809a
_journal_volume 54
_journal_year 2018
_chemical_formula_moiety 'C28 H24 N8 Ru, 2(F6 P)'
_chemical_formula_sum 'C28 H24 F12 N8 P2 Ru'
_chemical_formula_weight 863.56
_space_group_crystal_system monoclinic
_space_group_IT_number 15
_space_group_name_Hall '-C 2yc'
_space_group_name_H-M_alt 'C 1 2/c 1'
_symmetry_space_group_name_Hall '-C 2yc'
_symmetry_space_group_name_H-M 'C 1 2/c 1'
_atom_sites_solution_hydrogens difmap
_atom_sites_solution_primary direct
_atom_sites_solution_secondary difmap
_audit_creation_method SHELXL-2016/6
_audit_update_record
;
2018-07-17 deposited with the CCDC.
2018-10-19 downloaded from the CCDC.
;
_cell_angle_alpha 90
_cell_angle_beta 125.539(1)
_cell_angle_gamma 90
_cell_formula_units_Z 4
_cell_length_a 21.4835(4)
_cell_length_b 10.2495(2)
_cell_length_c 17.1972(4)
_cell_measurement_reflns_used 9976
_cell_measurement_temperature 90.0(2)
_cell_measurement_theta_max 68.30
_cell_measurement_theta_min 5.00
_cell_volume 3081.35(12)
_computing_cell_refinement '<i>APEX2</i> (Bruker-AXS, 2006)'
_computing_data_collection '<i>APEX2</i> (Bruker-AXS, 2006)'
_computing_data_reduction '<i>APEX2</i> (Bruker-AXS, 2006)'
_computing_molecular_graphics '<i>XP in SHELXTL</i> (Sheldrick, 2008)'
_computing_publication_material '<i>SHELX</i> (Sheldrick, 2008) and <i>CIFFIX</i> (Parkin, 2013)'
_computing_structure_refinement '<i>SHELXL-2016/4</i> (Sheldrick, 2015b)'
_computing_structure_solution '<i>SHELXT</i> (Sheldrick, 2015a)'
_diffrn_ambient_temperature 90.0(2)
_diffrn_detector_area_resol_mean 5.6
_diffrn_measured_fraction_theta_full 0.999
_diffrn_measured_fraction_theta_max 0.997
_diffrn_measurement_device_type 'Bruker X8 Proteum diffractometer'
_diffrn_measurement_method '\f and \w scans'
_diffrn_radiation_type CuK\a
_diffrn_radiation_wavelength 1.54178
_diffrn_reflns_av_R_equivalents 0.0532
_diffrn_reflns_av_unetI/netI 0.0331
_diffrn_reflns_Laue_measured_fraction_full 0.999
_diffrn_reflns_Laue_measured_fraction_max 0.997
_diffrn_reflns_limit_h_max 25
_diffrn_reflns_limit_h_min -21
_diffrn_reflns_limit_k_max 11
_diffrn_reflns_limit_k_min -12
_diffrn_reflns_limit_l_max 20
_diffrn_reflns_limit_l_min -20
_diffrn_reflns_number 20116
_diffrn_reflns_point_group_measured_fraction_full 0.999
_diffrn_reflns_point_group_measured_fraction_max 0.997
_diffrn_reflns_theta_full 67.679
_diffrn_reflns_theta_max 68.298
_diffrn_reflns_theta_min 5.002
_diffrn_source 'fine-focus rotating anode'
_exptl_absorpt_coefficient_mu 6.121
_exptl_absorpt_correction_T_max 0.661
_exptl_absorpt_correction_T_min 0.529
_exptl_absorpt_correction_type multi-scan
_exptl_absorpt_process_details '<i>SADABS</i> (Krause et al., 2015)'
_exptl_crystal_colour orange-red
_exptl_crystal_density_diffrn 1.861
_exptl_crystal_description flake
_exptl_crystal_F_000 1720
_exptl_crystal_size_max 0.070
_exptl_crystal_size_mid 0.050
_exptl_crystal_size_min 0.030
_refine_diff_density_max 0.555
_refine_diff_density_min -0.530
_refine_diff_density_rms 0.084
_refine_ls_extinction_method none
_refine_ls_goodness_of_fit_ref 1.076
_refine_ls_hydrogen_treatment constr
_refine_ls_matrix_type full
_refine_ls_number_parameters 277
_refine_ls_number_reflns 2816
_refine_ls_number_restraints 171
_refine_ls_restrained_S_all 1.053
_refine_ls_R_factor_all 0.0402
_refine_ls_R_factor_gt 0.0346
_refine_ls_shift/su_max 0.001
_refine_ls_shift/su_mean 0.000
_refine_ls_structure_factor_coef Fsqd
_refine_ls_weighting_details 'w=1/[\s^2^(Fo^2^)+(0.0533P)^2^+3.6968P] where P=(Fo^2^+2Fc^2^)/3'
_refine_ls_weighting_scheme calc
_refine_ls_wR_factor_gt 0.0885
_refine_ls_wR_factor_ref 0.0911
_reflns_Friedel_coverage 0.000
_reflns_number_gt 2487
_reflns_number_total 2816
_reflns_threshold_expression 'I > 2\s(I)'
_cod_data_source_file c8cc05809a2.cif
_cod_data_source_block x16240
_cod_depositor_comments 'Adding full bibliography for 7122474--7122475.cif.'
_cod_original_cell_volume 3081.34(11)
_cod_database_code 7122475
_shelx_shelxl_version_number 2016/6
_shelx_space_group_comment
; 
The symmetry employed for this shelxl refinement is uniquely defined 
by the following loop, which should always be used as a source of 
symmetry information in preference to the above space-group names. 
They are only intended as comments. 
;
_shelx_estimated_absorpt_t_min 0.674
_shelx_estimated_absorpt_t_max 0.838
_exptl_absorpt_special_details
; 
In addition to absorption, multi-scan techniques also correct other slowly 
varying changes in scale factor over reciprocal space, such as those caused 
by x-ray beam inhomogeneity, goniometer imperfection, crystal decomposition, 
crystal longer than the x-ray beam cross section, absorption by the crystal 
mount etc.  These account, by and large, for much of the difference between 
estimated values of Tmin and Tmax and the _exptl_absorpt_correction_ values. 
;

loop_
_space_group_symop_operation_xyz
'x, y, z'
'-x, y, -z+1/2'
'x+1/2, y+1/2, z'
'-x+1/2, y+1/2, -z+1/2'
'-x, -y, -z'
'x, -y, z-1/2'
'-x+1/2, -y+1/2, -z'
'x+1/2, -y+1/2, z-1/2'

loop_
_atom_site_label
_atom_site_type_symbol
_atom_site_fract_x
_atom_site_fract_y
_atom_site_fract_z
_atom_site_U_iso_or_equiv
_atom_site_adp_type
_atom_site_occupancy
_atom_site_site_symmetry_order
_atom_site_calc_flag
_atom_site_refinement_flags_posn
_atom_site_refinement_flags_adp
_atom_site_refinement_flags_occupancy
_atom_site_disorder_assembly
_atom_site_disorder_group
Ru1 Ru 0.500000 0.53390(3) 0.250000 0.02190(13) Uani 1 2 d S T P . .
N1 N 0.44357(14) 0.3904(2) 0.27068(18) 0.0236(5) Uani 1 1 d . . . . .
N2 N 0.56790(15) 0.5220(3) 0.39768(19) 0.0242(5) Uani 1 1 d . . . . .
C1 C 0.37930(18) 0.3293(3) 0.2017(2) 0.0294(7) Uani 1 1 d . . . . .
H1 H 0.358294 0.348790 0.136871 0.035 Uiso 1 1 calc R U . . .
C2 C 0.34266(19) 0.2394(3) 0.2216(2) 0.0321(7) Uani 1 1 d . . . . .
H2 H 0.296682 0.199094 0.171173 0.038 Uiso 1 1 calc R U . . .
C3 C 0.37336(19) 0.2084(3) 0.3154(3) 0.0317(7) Uani 1 1 d . . . . .
H3 H 0.348241 0.148349 0.330559 0.038 Uiso 1 1 calc R U . . .
C4 C 0.44205(19) 0.2669(3) 0.3876(2) 0.0289(7) Uani 1 1 d . . . . .
H4 H 0.465345 0.244379 0.452580 0.035 Uiso 1 1 calc R U . . .
C5 C 0.47592(17) 0.3578(3) 0.3637(2) 0.0253(7) Uani 1 1 d . . . . .
C6 C 0.54612(17) 0.4304(3) 0.4346(2) 0.0244(6) Uani 1 1 d . . . . .
C7 C 0.58855(19) 0.4099(3) 0.5320(2) 0.0303(7) Uani 1 1 d . . . . .
H7 H 0.573704 0.343752 0.556853 0.036 Uiso 1 1 calc R U . . .
C8 C 0.65263(19) 0.4852(4) 0.5937(2) 0.0330(8) Uani 1 1 d . . . . .
H8 H 0.682364 0.470853 0.660738 0.040 Uiso 1 1 calc R U . . .
C9 C 0.67235(18) 0.5817(4) 0.5554(2) 0.0311(7) Uani 1 1 d . . . . .
H9 H 0.715160 0.636566 0.595981 0.037 Uiso 1 1 calc R U . . .
C10 C 0.62903(17) 0.5971(3) 0.4578(2) 0.0272(7) Uani 1 1 d . . . . .
H10 H 0.642860 0.663367 0.431809 0.033 Uiso 1 1 calc R U . . .
N3 N 0.56200(14) 0.6784(3) 0.23473(18) 0.0240(5) Uani 1 1 d . . . . .
N4 N 0.67810(15) 0.7443(3) 0.25849(19) 0.0314(6) Uani 1 1 d . . . . .
C11 C 0.63629(18) 0.6640(3) 0.2712(2) 0.0284(7) Uani 1 1 d . . . . .
H11 H 0.661373 0.589315 0.309895 0.034 Uiso 1 1 calc R U . . .
C12 C 0.6432(2) 0.8500(3) 0.2058(2) 0.0344(8) Uani 1 1 d . . . . .
H12 H 0.671282 0.909717 0.195042 0.041 Uiso 1 1 calc R U . . .
C13 C 0.5670(2) 0.8753(3) 0.1663(2) 0.0348(8) Uani 1 1 d . . . . .
H13 H 0.542725 0.951568 0.129241 0.042 Uiso 1 1 calc R U . . .
C14 C 0.52796(19) 0.7873(3) 0.1822(2) 0.0302(7) Uani 1 1 d . . . . .
H14 H 0.475612 0.802842 0.155748 0.036 Uiso 1 1 calc R U . . .
P1 P 0.66194(11) 0.00940(19) 0.49211(13) 0.0299(3) Uani 0.874(8) 1 d D . P A 1
F1 F 0.60456(18) -0.0788(4) 0.5010(2) 0.0469(9) Uani 0.874(8) 1 d D . P A 1
F2 F 0.72088(17) 0.0935(3) 0.4851(2) 0.0454(8) Uani 0.874(8) 1 d D . P A 1
F3 F 0.6074(2) -0.0069(4) 0.37969(19) 0.0686(15) Uani 0.874(8) 1 d D . P A 1
F4 F 0.71729(18) 0.0216(3) 0.60645(19) 0.0413(8) Uani 0.874(8) 1 d D . P A 1
F5 F 0.6185(2) 0.1365(4) 0.4867(3) 0.0704(12) Uani 0.874(8) 1 d D . P A 1
F6 F 0.7071(2) -0.1201(3) 0.5009(3) 0.0571(11) Uani 0.874(8) 1 d D . P A 1
P1' P 0.6501(7) 0.0283(12) 0.4800(9) 0.0299(3) Uani 0.126(8) 1 d D . P A 2
F1' F 0.5931(11) -0.030(2) 0.5029(15) 0.0469(9) Uani 0.126(8) 1 d D . P A 2
F2' F 0.7077(11) 0.085(2) 0.4583(17) 0.0454(8) Uani 0.126(8) 1 d D . P A 2
F3' F 0.5789(9) 0.068(3) 0.3772(10) 0.062(6) Uani 0.126(8) 1 d D U P A 2
F4' F 0.7208(10) -0.016(3) 0.5843(13) 0.065(7) Uani 0.126(8) 1 d D U P A 2
F5' F 0.6486(16) 0.1649(15) 0.5210(18) 0.062(6) Uani 0.126(8) 1 d D U P A 2
F6' F 0.6539(14) -0.1094(15) 0.4400(18) 0.066(6) Uani 0.126(8) 1 d D U P A 2

loop_
_atom_site_aniso_label
_atom_site_aniso_U_11
_atom_site_aniso_U_22
_atom_site_aniso_U_33
_atom_site_aniso_U_23
_atom_site_aniso_U_13
_atom_site_aniso_U_12
Ru1 0.01960(19) 0.02062(19) 0.02138(19) 0.000 0.00957(15) 0.000
N1 0.0200(12) 0.0222(13) 0.0248(13) -0.0008(10) 0.0109(11) 0.0008(10)
N2 0.0226(13) 0.0252(13) 0.0244(13) -0.0016(11) 0.0133(11) 0.0013(11)
C1 0.0280(17) 0.0273(16) 0.0278(16) -0.0001(14) 0.0133(14) -0.0019(14)
C2 0.0308(18) 0.0262(17) 0.0320(17) -0.0029(14) 0.0141(15) -0.0045(14)
C3 0.0317(18) 0.0252(17) 0.0405(19) -0.0001(14) 0.0223(16) -0.0037(14)
C4 0.0302(17) 0.0251(16) 0.0288(16) 0.0020(13) 0.0155(14) 0.0032(13)
C5 0.0231(16) 0.0230(15) 0.0273(15) -0.0026(13) 0.0131(13) 0.0040(13)
C6 0.0219(15) 0.0211(15) 0.0297(16) 0.0004(13) 0.0147(13) 0.0049(12)
C7 0.0322(17) 0.0306(17) 0.0282(16) 0.0044(14) 0.0176(15) 0.0049(14)
C8 0.0274(17) 0.041(2) 0.0239(16) 0.0010(14) 0.0108(14) 0.0035(15)
C9 0.0195(15) 0.0391(19) 0.0273(16) -0.0059(15) 0.0093(13) -0.0006(14)
C10 0.0208(15) 0.0288(17) 0.0293(16) -0.0021(14) 0.0130(13) -0.0012(13)
N3 0.0207(13) 0.0255(13) 0.0214(12) -0.0017(11) 0.0097(11) -0.0019(11)
N4 0.0276(14) 0.0348(16) 0.0292(14) -0.0016(12) 0.0149(12) -0.0066(12)
C11 0.0281(17) 0.0281(17) 0.0253(16) -0.0024(13) 0.0134(14) -0.0012(14)
C12 0.0323(18) 0.0339(19) 0.0327(18) 0.0002(15) 0.0165(15) -0.0078(15)
C13 0.0342(19) 0.0280(17) 0.0338(18) 0.0031(14) 0.0150(16) -0.0033(15)
C14 0.0268(17) 0.0265(17) 0.0312(17) 0.0009(13) 0.0134(14) -0.0002(13)
P1 0.0279(7) 0.0287(7) 0.0283(6) -0.0003(5) 0.0136(6) -0.0017(5)
F1 0.0373(14) 0.065(2) 0.0382(12) -0.0020(15) 0.0220(11) -0.0141(15)
F2 0.0456(16) 0.0476(14) 0.0393(19) -0.0037(14) 0.0225(15) -0.0160(12)
F3 0.064(2) 0.100(3) 0.0258(13) -0.0049(15) 0.0167(15) -0.045(2)
F4 0.0331(14) 0.0553(18) 0.0310(13) -0.0066(12) 0.0161(12) -0.0019(12)
F5 0.055(2) 0.050(2) 0.091(3) 0.0145(19) 0.034(2) 0.0300(18)
F6 0.073(3) 0.0361(15) 0.086(3) -0.0057(14) 0.060(2) 0.0014(14)
P1' 0.0279(7) 0.0287(7) 0.0283(6) -0.0003(5) 0.0136(6) -0.0017(5)
F1' 0.0373(14) 0.065(2) 0.0382(12) -0.0020(15) 0.0220(11) -0.0141(15)
F2' 0.0456(16) 0.0476(14) 0.0393(19) -0.0037(14) 0.0225(15) -0.0160(12)
F3' 0.048(8) 0.091(14) 0.043(7) 0.024(8) 0.024(6) 0.014(9)
F4' 0.034(8) 0.089(15) 0.051(8) 0.030(9) 0.012(7) 0.003(9)
F5' 0.063(14) 0.049(8) 0.078(13) -0.016(8) 0.043(10) -0.002(8)
F6' 0.048(12) 0.039(7) 0.104(14) -0.026(8) 0.040(11) -0.004(7)

loop_
_atom_type_symbol
_atom_type_description
_atom_type_scat_dispersion_real
_atom_type_scat_dispersion_imag
_atom_type_scat_source
C C 0.0181 0.0091 'International Tables Vol C Tables 4.2.6.8 and 6.1.1.4'
H H 0.0000 0.0000 'International Tables Vol C Tables 4.2.6.8 and 6.1.1.4'
N N 0.0311 0.0180 'International Tables Vol C Tables 4.2.6.8 and 6.1.1.4'
F F 0.0727 0.0534 'International Tables Vol C Tables 4.2.6.8 and 6.1.1.4'
P P 0.2955 0.4335 'International Tables Vol C Tables 4.2.6.8 and 6.1.1.4'
Ru Ru 0.0552 3.2960 'International Tables Vol C Tables 4.2.6.8 and 6.1.1.4'

loop_
_geom_angle_atom_site_label_1
_geom_angle_atom_site_label_2
_geom_angle_atom_site_label_3
_geom_angle
_geom_angle_site_symmetry_1
_geom_angle_site_symmetry_3
N1 Ru1 N1 89.12(14) . 2_655
N1 Ru1 N2 95.96(10) . 2_655
N1 Ru1 N2 79.19(10) 2_655 2_655
N1 Ru1 N2 79.18(10) . .
N1 Ru1 N2 95.96(10) 2_655 .
N2 Ru1 N2 173.26(14) 2_655 .
N1 Ru1 N3 177.51(10) . .
N1 Ru1 N3 90.12(10) 2_655 .
N2 Ru1 N3 86.22(10) 2_655 .
N2 Ru1 N3 98.54(10) . .
N1 Ru1 N3 90.12(10) . 2_655
N1 Ru1 N3 177.51(10) 2_655 2_655
N2 Ru1 N3 98.54(10) 2_655 2_655
N2 Ru1 N3 86.22(10) . 2_655
N3 Ru1 N3 90.74(14) . 2_655
C1 N1 C5 118.9(3) . .
C1 N1 Ru1 125.9(2) . .
C5 N1 Ru1 115.2(2) . .
C10 N2 C6 119.0(3) . .
C10 N2 Ru1 125.9(2) . .
C6 N2 Ru1 115.1(2) . .
N1 C1 C2 122.4(3) . .
N1 C1 H1 118.8 . .
C2 C1 H1 118.8 . .
C3 C2 C1 119.4(3) . .
C3 C2 H2 120.3 . .
C1 C2 H2 120.3 . .
C2 C3 C4 118.8(3) . .
C2 C3 H3 120.6 . .
C4 C3 H3 120.6 . .
C5 C4 C3 119.4(3) . .
C5 C4 H4 120.3 . .
C3 C4 H4 120.3 . .
N1 C5 C4 121.0(3) . .
N1 C5 C6 115.1(3) . .
C4 C5 C6 123.8(3) . .
N2 C6 C7 120.5(3) . .
N2 C6 C5 115.2(3) . .
C7 C6 C5 124.2(3) . .
C6 C7 C8 120.4(3) . .
C6 C7 H7 119.8 . .
C8 C7 H7 119.8 . .
C9 C8 C7 118.5(3) . .
C9 C8 H8 120.8 . .
C7 C8 H8 120.8 . .
C10 C9 C8 119.0(3) . .
C10 C9 H9 120.5 . .
C8 C9 H9 120.5 . .
N2 C10 C9 122.5(3) . .
N2 C10 H10 118.7 . .
C9 C10 H10 118.7 . .
C11 N3 C14 115.9(3) . .
C11 N3 Ru1 122.1(2) . .
C14 N3 Ru1 121.9(2) . .
C11 N4 C12 116.8(3) . .
N4 C11 N3 126.2(3) . .
N4 C11 H11 116.9 . .
N3 C11 H11 116.9 . .
N4 C12 C13 121.7(3) . .
N4 C12 H12 119.2 . .
C13 C12 H12 119.2 . .
C14 C13 C12 117.9(3) . .
C14 C13 H13 121.1 . .
C12 C13 H13 121.1 . .
N3 C14 C13 121.5(3) . .
N3 C14 H14 119.2 . .
C13 C14 H14 119.2 . .
F5 P1 F3 91.3(2) . .
F5 P1 F2 91.0(2) . .
F3 P1 F2 91.27(16) . .
F5 P1 F6 178.3(2) . .
F3 P1 F6 90.3(2) . .
F2 P1 F6 89.50(17) . .
F5 P1 F4 90.0(2) . .
F3 P1 F4 178.4(2) . .
F2 P1 F4 89.71(16) . .
F6 P1 F4 88.40(18) . .
F5 P1 F1 90.58(19) . .
F3 P1 F1 89.57(16) . .
F2 P1 F1 178.21(18) . .
F6 P1 F1 88.91(17) . .
F4 P1 F1 89.42(16) . .
F5' P1' F3' 90.7(9) . .
F5' P1' F6' 178.6(10) . .
F3' P1' F6' 90.2(9) . .
F5' P1' F2' 90.0(9) . .
F3' P1' F2' 91.3(9) . .
F6' P1' F2' 89.0(8) . .
F5' P1' F4' 90.4(9) . .
F3' P1' F4' 178.(1) . .
F6' P1' F4' 88.7(9) . .
F2' P1' F4' 90.4(9) . .
F5' P1' F1' 90.4(9) . .
F3' P1' F1' 89.4(8) . .
F6' P1' F1' 90.7(8) . .
F2' P1' F1' 179.2(11) . .
F4' P1' F1' 88.9(8) . .

loop_
_geom_bond_atom_site_label_1
_geom_bond_atom_site_label_2
_geom_bond_distance
_geom_bond_site_symmetry_2
Ru1 N1 2.064(3) .
Ru1 N1 2.064(3) 2_655
Ru1 N2 2.070(3) 2_655
Ru1 N2 2.070(3) .
Ru1 N3 2.108(3) .
Ru1 N3 2.108(3) 2_655
N1 C1 1.342(4) .
N1 C5 1.364(4) .
N2 C10 1.344(4) .
N2 C6 1.360(4) .
C1 C2 1.378(5) .
C1 H1 0.9500 .
C2 C3 1.378(5) .
C2 H2 0.9500 .
C3 C4 1.396(5) .
C3 H3 0.9500 .
C4 C5 1.384(5) .
C4 H4 0.9500 .
C5 C6 1.475(4) .
C6 C7 1.381(4) .
C7 C8 1.385(5) .
C7 H7 0.9500 .
C8 C9 1.384(5) .
C8 H8 0.9500 .
C9 C10 1.377(5) .
C9 H9 0.9500 .
C10 H10 0.9500 .
N3 C11 1.341(4) .
N3 C14 1.353(4) .
N4 C11 1.327(4) .
N4 C12 1.329(5) .
C11 H11 0.9500 .
C12 C13 1.383(5) .
C12 H12 0.9500 .
C13 C14 1.364(5) .
C13 H13 0.9500 .
C14 H14 0.9500 .
P1 F5 1.573(3) .
P1 F3 1.583(3) .
P1 F2 1.593(3) .
P1 F6 1.598(3) .
P1 F4 1.606(3) .
P1 F1 1.606(3) .
P1' F5' 1.577(9) .
P1' F3' 1.577(9) .
P1' F6' 1.592(9) .
P1' F2' 1.596(8) .
P1' F4' 1.602(9) .
P1' F1' 1.606(8) .

loop_
_geom_torsion_atom_site_label_1
_geom_torsion_atom_site_label_2
_geom_torsion_atom_site_label_3
_geom_torsion_atom_site_label_4
_geom_torsion
C5 N1 C1 C2 3.2(5)
Ru1 N1 C1 C2 -176.3(2)
N1 C1 C2 C3 -1.3(5)
C1 C2 C3 C4 -1.7(5)
C2 C3 C4 C5 2.5(5)
C1 N1 C5 C4 -2.3(4)
Ru1 N1 C5 C4 177.3(2)
C1 N1 C5 C6 -179.7(3)
Ru1 N1 C5 C6 0.0(3)
C3 C4 C5 N1 -0.6(5)
C3 C4 C5 C6 176.6(3)
C10 N2 C6 C7 -3.5(4)
Ru1 N2 C6 C7 177.6(2)
C10 N2 C6 C5 176.6(3)
Ru1 N2 C6 C5 -2.3(3)
N1 C5 C6 N2 1.6(4)
C4 C5 C6 N2 -175.7(3)
N1 C5 C6 C7 -178.3(3)
C4 C5 C6 C7 4.4(5)
N2 C6 C7 C8 2.0(5)
C5 C6 C7 C8 -178.2(3)
C6 C7 C8 C9 0.7(5)
C7 C8 C9 C10 -1.7(5)
C6 N2 C10 C9 2.5(5)
Ru1 N2 C10 C9 -178.7(2)
C8 C9 C10 N2 0.2(5)
C12 N4 C11 N3 1.2(5)
C14 N3 C11 N4 -1.8(5)
Ru1 N3 C11 N4 174.0(2)
C11 N4 C12 C13 0.1(5)
N4 C12 C13 C14 -0.6(5)
C11 N3 C14 C13 1.2(5)
Ru1 N3 C14 C13 -174.7(3)
C12 C13 C14 N3 -0.1(5)
